data_7053184
loop_
_publ_author_name
'Hou, Kehui'
'Ma, Congming'
'Liu, Zuliang'

_publ_section_title
;
 Synthesis, single crystal structure and performance of N-substituted
 derivatives of dinitroimidazole
;
_journal_issue 9
_journal_name_full 'New Journal of Chemistry'
_journal_page_first 2837
_journal_paper_doi 10.1039/c3nj00521f
_journal_volume 37
_journal_year 2013
_chemical_formula_sum 'C9 H5 N9 O10'
_chemical_formula_weight 399.22
_chemical_name_systematic
;
?
;
_space_group_IT_number 19
_symmetry_cell_setting orthorhombic
_symmetry_space_group_name_Hall 'P 2ac 2ab'
_symmetry_space_group_name_H-M 'P 21 21 21'
_atom_sites_solution_hydrogens geom
_atom_sites_solution_primary direct
_atom_sites_solution_secondary difmap
_audit_creation_method SHELXL-97
_cell_angle_alpha 90.00
_cell_angle_beta 90.00
_cell_angle_gamma 90.00
_cell_formula_units_Z 4
_cell_length_a 9.1580(18)
_cell_length_b 12.318(3)
_cell_length_c 12.862(3)
_cell_measurement_reflns_used 25
_cell_measurement_temperature 293(2)
_cell_measurement_theta_max 13
_cell_measurement_theta_min 10
_cell_volume 1450.9(6)
_computing_structure_refinement 'SHELXL-97 (Sheldrick, 1997)'
_computing_structure_solution 'SHELXS-97 (Sheldrick, 1990)'
_diffrn_ambient_temperature 293(2)
_diffrn_measured_fraction_theta_full 0.993
_diffrn_measured_fraction_theta_max 0.993
_diffrn_measurement_device_type 'Nonius CAD4'
_diffrn_measurement_method \w/2\q
_diffrn_radiation_monochromator graphite
_diffrn_radiation_source 'fine-focus sealed tube'
_diffrn_radiation_type MoK\a
_diffrn_radiation_wavelength 0.71073
_diffrn_reflns_av_R_equivalents 0.0562
_diffrn_reflns_av_sigmaI/netI 0.0608
_diffrn_reflns_limit_h_max 11
_diffrn_reflns_limit_h_min 0
_diffrn_reflns_limit_k_max 14
_diffrn_reflns_limit_k_min 0
_diffrn_reflns_limit_l_max 15
_diffrn_reflns_limit_l_min -15
_diffrn_reflns_number 2925
_diffrn_reflns_theta_full 25.37
_diffrn_reflns_theta_max 25.37
_diffrn_reflns_theta_min 2.29
_diffrn_standards_decay_% 1
_diffrn_standards_interval_count 200
_diffrn_standards_interval_time 2h
_diffrn_standards_number 3
_exptl_absorpt_coefficient_mu 0.168
_exptl_absorpt_correction_T_max 0.9834
_exptl_absorpt_correction_T_min 0.9514
_exptl_absorpt_correction_type psi-scan
_exptl_crystal_density_diffrn 1.828
_exptl_crystal_density_method 'not measured'
_exptl_crystal_F_000 808
_exptl_crystal_size_max 0.30
_exptl_crystal_size_mid 0.20
_exptl_crystal_size_min 0.10
_refine_diff_density_max 0.288
_refine_diff_density_min -0.241
_refine_diff_density_rms 0.060
_refine_ls_extinction_method none
_refine_ls_goodness_of_fit_ref 1.003
_refine_ls_hydrogen_treatment constr
_refine_ls_matrix_type full
_refine_ls_number_parameters 253
_refine_ls_number_reflns 1530
_refine_ls_number_restraints 0
_refine_ls_restrained_S_all 1.003
_refine_ls_R_factor_all 0.0823
_refine_ls_R_factor_gt 0.0535
_refine_ls_shift/su_max 0.000
_refine_ls_shift/su_mean 0.000
_refine_ls_structure_factor_coef Fsqd
_refine_ls_weighting_details 'calc w=1/[\s^2^(Fo^2^)+(0.1000P)^2^+0.0000P] where P=(Fo^2^+2Fc^2^)/3'
_refine_ls_weighting_scheme calc
_refine_ls_wR_factor_gt 0.1381
_refine_ls_wR_factor_ref 0.1575
_reflns_number_gt 1084
_reflns_number_total 1530
_reflns_threshold_expression >2sigma(I)
_cod_data_source_file c3nj00521f.txt
_cod_data_source_block x
_cod_depositor_comments
;
The following automatic conversions were performed:

'_symmetry_cell_setting' value 'Orthorhombic' changed to
'orthorhombic' according to
/home/saulius/struct/CIF-dictionaries/cif_core.dic dictionary named
'cif_core.dic' version 2.4.2 from 2011-04-26.

Automatic conversion script
Id: cif_fix_values 1891 2012-01-12 08:04:46Z andrius 
;
_cod_original_cell_volume 1450.9(5)
_cod_original_sg_symbol_H-M P212121
_cod_database_code 7053184

loop_
_symmetry_equiv_pos_as_xyz
'x, y, z'
'-x+1/2, -y, z+1/2'
'-x, y+1/2, -z+1/2'
'x+1/2, -y+1/2, -z'

loop_
_atom_site_label
_atom_site_type_symbol
_atom_site_fract_x
_atom_site_fract_y
_atom_site_fract_z
_atom_site_U_iso_or_equiv
_atom_site_adp_type
_atom_site_occupancy
_atom_site_symmetry_multiplicity
_atom_site_calc_flag
_atom_site_refinement_flags
C0 C 0.2297(5) 0.3002(4) 0.8150(4) 0.0371(13) Uani 1 1 d .
C1 C 0.1556(7) 0.0749(4) 0.7020(4) 0.0452(14) Uani 1 1 d .
H1A H 0.1389 0.0478 0.7684 0.054 Uiso 1 1 calc R
N1 N 0.1053(5) 0.0299(4) 0.6169(4) 0.0469(12) Uani 1 1 d .
O1 O 0.0691(6) -0.0248(4) 0.4141(4) 0.0688(14) Uani 1 1 d .
N2 N 0.2355(5) 0.1662(3) 0.6817(3) 0.0367(11) Uani 1 1 d .
C2 C 0.1576(6) 0.0925(4) 0.5376(4) 0.0380(12) Uani 1 1 d .
O2 O 0.1529(7) 0.1292(5) 0.3619(3) 0.0899(18) Uani 1 1 d .
C3 C 0.2371(6) 0.1767(4) 0.5729(4) 0.0378(12) Uani 1 1 d .
N3 N 0.1241(6) 0.0638(4) 0.4291(4) 0.0496(12) Uani 1 1 d .
O3 O 0.3750(9) 0.2467(7) 0.4427(5) 0.138(3) Uani 1 1 d .
C4 C 0.3125(6) 0.2300(4) 0.7582(4) 0.0341(12) Uani 1 1 d .
N4 N 0.3164(6) 0.2660(5) 0.5236(4) 0.0544(14) Uani 1 1 d .
O4 O 0.3248(8) 0.3471(4) 0.5711(4) 0.0865(17) Uani 1 1 d .
C5 C 0.4611(6) 0.2177(4) 0.7777(4) 0.0367(13) Uani 1 1 d .
N5 N 0.5462(6) 0.1397(5) 0.7189(4) 0.0528(13) Uani 1 1 d .
O5 O 0.4987(7) 0.1040(7) 0.6401(5) 0.135(3) Uani 1 1 d .
C6 C 0.5279(6) 0.2826(4) 0.8574(4) 0.0400(14) Uani 1 1 d .
N6 N 0.6730(5) 0.2790(5) 0.8734(4) 0.0588(15) Uani 1 1 d .
H6A H 0.7120 0.3186 0.9210 0.071 Uiso 1 1 calc R
H6B H 0.7268 0.2371 0.8361 0.071 Uiso 1 1 calc R
O6 O 0.6658(6) 0.1139(5) 0.7501(4) 0.0889(19) Uani 1 1 d .
N7 N 0.4977(6) 0.4129(4) 1.0060(4) 0.0509(13) Uani 1 1 d .
C7 C 0.4387(6) 0.3523(4) 0.9196(4) 0.0377(12) Uani 1 1 d .
O7 O 0.6321(5) 0.4169(4) 1.0185(4) 0.0721(14) Uani 1 1 d .
C8 C 0.2861(6) 0.3656(4) 0.8990(4) 0.0368(12) Uani 1 1 d .
N8 N 0.1991(6) 0.4330(4) 0.9481(4) 0.0562(14) Uani 1 1 d .
H8A H 0.2329 0.4735 0.9970 0.067 Uiso 1 1 calc R
H8B H 0.1083 0.4366 0.9315 0.067 Uiso 1 1 calc R
O8 O 0.4171(6) 0.4573(4) 1.0679(4) 0.0787(16) Uani 1 1 d .
N9 N 0.0739(5) 0.3091(4) 0.7918(4) 0.0477(12) Uani 1 1 d .
O9 O -0.0105(6) 0.2721(5) 0.8537(6) 0.111(3) Uani 1 1 d .
O10 O 0.0368(6) 0.3591(9) 0.7179(5) 0.128(3) Uani 1 1 d .

loop_
_atom_site_aniso_label
_atom_site_aniso_U_11
_atom_site_aniso_U_22
_atom_site_aniso_U_33
_atom_site_aniso_U_23
_atom_site_aniso_U_13
_atom_site_aniso_U_12
C0 0.026(3) 0.036(3) 0.049(3) 0.004(2) -0.005(3) -0.002(2)
C1 0.056(4) 0.043(3) 0.037(3) 0.001(3) -0.002(3) -0.009(3)
N1 0.052(3) 0.043(3) 0.046(3) 0.002(2) -0.005(2) -0.005(2)
O1 0.078(3) 0.061(3) 0.067(3) -0.022(3) -0.010(3) -0.010(3)
N2 0.042(3) 0.031(2) 0.037(2) -0.0007(19) -0.008(2) -0.003(2)
C2 0.040(3) 0.037(3) 0.037(3) -0.004(2) -0.003(2) 0.003(3)
O2 0.126(5) 0.099(4) 0.044(3) 0.017(3) -0.016(3) -0.025(4)
C3 0.041(3) 0.035(3) 0.037(3) 0.002(2) -0.001(3) -0.003(2)
N3 0.049(3) 0.049(3) 0.050(3) -0.005(3) -0.004(3) 0.005(3)
O3 0.168(8) 0.144(6) 0.102(5) -0.010(5) 0.052(5) -0.081(6)
C4 0.038(3) 0.030(3) 0.035(3) -0.002(2) -0.002(2) -0.003(2)
N4 0.071(4) 0.055(3) 0.038(3) -0.004(3) 0.003(3) -0.022(3)
O4 0.128(5) 0.053(3) 0.078(3) 0.014(3) -0.004(4) -0.021(3)
C5 0.037(3) 0.037(3) 0.036(3) 0.000(2) 0.004(2) 0.006(2)
N5 0.047(3) 0.060(3) 0.051(3) -0.005(3) -0.004(3) 0.015(3)
O5 0.095(4) 0.186(7) 0.123(5) -0.105(5) -0.051(4) 0.083(5)
C6 0.039(3) 0.041(3) 0.040(3) 0.010(3) -0.004(3) -0.007(3)
N6 0.033(3) 0.079(4) 0.064(3) -0.008(3) -0.005(3) -0.003(3)
O6 0.055(3) 0.111(4) 0.101(4) -0.029(3) -0.007(3) 0.041(3)
N7 0.057(3) 0.043(3) 0.053(3) 0.003(3) -0.011(3) -0.013(3)
C7 0.044(3) 0.034(3) 0.036(3) 0.002(2) -0.002(3) -0.007(2)
O7 0.058(3) 0.093(4) 0.066(3) -0.008(3) -0.014(3) -0.029(3)
C8 0.034(3) 0.035(3) 0.041(3) -0.001(2) 0.006(2) -0.003(2)
N8 0.049(3) 0.049(3) 0.070(3) -0.022(3) -0.005(3) 0.008(3)
O8 0.079(3) 0.090(4) 0.067(3) -0.037(3) -0.014(3) 0.014(3)
N9 0.041(3) 0.043(3) 0.060(3) -0.006(3) -0.006(3) 0.005(2)
O9 0.037(3) 0.115(5) 0.182(7) 0.081(5) 0.010(4) 0.005(3)
O10 0.058(4) 0.241(9) 0.085(4) 0.068(5) -0.019(3) 0.011(5)

loop_
_atom_type_symbol
_atom_type_description
_atom_type_scat_dispersion_real
_atom_type_scat_dispersion_imag
_atom_type_scat_source
C C 0.0033 0.0000 'International Tables Vol C Tables 4.2.6.8 and 6.1.1.4'
H H 0.0000 0.0000 'International Tables Vol C Tables 4.2.6.8 and 6.1.1.4'
N N 0.0061 0.0000 'International Tables Vol C Tables 4.2.6.8 and 6.1.1.4'
O O 0.0106 0.0000 'International Tables Vol C Tables 4.2.6.8 and 6.1.1.4'

loop_
_geom_angle_atom_site_label_1
_geom_angle_atom_site_label_2
_geom_angle_atom_site_label_3
_geom_angle
C4 C0 C8 123.8(5)
C4 C0 N9 118.8(5)
C8 C0 N9 117.4(5)
N1 C1 N2 112.2(5)
N1 C1 H1A 123.9
N2 C1 H1A 123.9
C1 N1 C2 105.2(4)
C1 N2 C3 105.7(4)
C1 N2 C4 125.5(4)
C3 N2 C4 128.6(5)
C3 C2 N1 111.9(4)
C3 C2 N3 128.2(5)
N1 C2 N3 119.9(5)
C2 C3 N2 105.0(4)
C2 C3 N4 134.6(5)
N2 C3 N4 120.4(5)
O2 N3 O1 125.1(5)
O2 N3 C2 118.1(5)
O1 N3 C2 116.8(5)
C0 C4 C5 121.0(5)
C0 C4 N2 116.0(5)
C5 C4 N2 122.8(5)
O4 N4 O3 126.4(6)
O4 N4 C3 116.6(5)
O3 N4 C3 116.8(6)
C4 C5 C6 119.0(5)
C4 C5 N5 120.2(5)
C6 C5 N5 120.8(5)
O5 N5 O6 121.2(6)
O5 N5 C5 119.6(5)
O6 N5 C5 119.2(5)
N6 C6 C7 119.9(5)
N6 C6 C5 120.8(6)
C7 C6 C5 119.3(5)
C6 N6 H6A 120.0
C6 N6 H6B 120.0
H6A N6 H6B 120.0
O8 N7 O7 120.0(5)
O8 N7 C7 120.6(5)
O7 N7 C7 119.4(6)
C6 C7 C8 121.5(5)
C6 C7 N7 121.8(5)
C8 C7 N7 116.7(5)
N8 C8 C7 125.1(5)
N8 C8 C0 119.7(5)
C7 C8 C0 115.1(5)
C8 N8 H8A 120.0
C8 N8 H8B 120.0
H8A N8 H8B 120.0
O10 N9 O9 123.1(6)
O10 N9 C0 119.0(6)
O9 N9 C0 117.7(6)

loop_
_geom_bond_atom_site_label_1
_geom_bond_atom_site_label_2
_geom_bond_distance
C0 C4 1.363(7)
C0 C8 1.443(8)
C0 N9 1.462(7)
C1 N1 1.310(7)
C1 N2 1.367(7)
C1 H1A 0.9300
N1 C2 1.366(7)
O1 N3 1.217(6)
N2 C3 1.406(7)
N2 C4 1.443(7)
C2 C3 1.345(7)
C2 N3 1.472(7)
O2 N3 1.211(7)
C3 N4 1.463(7)
O3 N4 1.195(8)
C4 C5 1.392(7)
N4 O4 1.173(7)
C5 C6 1.436(8)
C5 N5 1.451(7)
N5 O5 1.187(7)
N5 O6 1.209(7)
C6 N6 1.346(7)
C6 C7 1.430(8)
N6 H6A 0.8600
N6 H6B 0.8600
N7 O8 1.216(7)
N7 O7 1.242(7)
N7 C7 1.443(7)
C7 C8 1.432(8)
C8 N8 1.313(7)
N8 H8A 0.8600
N8 H8B 0.8600
N9 O10 1.182(8)
N9 O9 1.200(7)

loop_
_geom_torsion_atom_site_label_1
_geom_torsion_atom_site_label_2
_geom_torsion_atom_site_label_3
_geom_torsion_atom_site_label_4
_geom_torsion
N2 C1 N1 C2 1.7(6)
N1 C1 N2 C3 -1.5(6)
N1 C1 N2 C4 -176.0(5)
C1 N1 C2 C3 -1.2(6)
C1 N1 C2 N3 178.8(5)
N1 C2 C3 N2 0.3(6)
N3 C2 C3 N2 -179.8(5)
N1 C2 C3 N4 179.8(6)
N3 C2 C3 N4 -0.3(11)
C1 N2 C3 C2 0.7(6)
C4 N2 C3 C2 174.9(5)
C1 N2 C3 N4 -178.9(5)
C4 N2 C3 N4 -4.6(9)
C3 C2 N3 O2 -10.9(9)
N1 C2 N3 O2 169.1(6)
C3 C2 N3 O1 169.0(6)
N1 C2 N3 O1 -11.0(8)
C8 C0 C4 C5 -0.6(8)
N9 C0 C4 C5 -179.5(5)
C8 C0 C4 N2 176.1(4)
N9 C0 C4 N2 -2.7(7)
C1 N2 C4 C0 -79.6(7)
C3 N2 C4 C0 107.2(6)
C1 N2 C4 C5 97.1(7)
C3 N2 C4 C5 -76.1(7)
C2 C3 N4 O4 150.2(7)
N2 C3 N4 O4 -30.3(9)
C2 C3 N4 O3 -35.1(11)
N2 C3 N4 O3 144.3(7)
C0 C4 C5 C6 -1.7(8)
N2 C4 C5 C6 -178.2(4)
C0 C4 C5 N5 177.7(5)
N2 C4 C5 N5 1.2(8)
C4 C5 N5 O5 16.5(10)
C6 C5 N5 O5 -164.1(7)
C4 C5 N5 O6 -165.0(6)
C6 C5 N5 O6 14.4(8)
C4 C5 C6 N6 -175.0(5)
N5 C5 C6 N6 5.6(8)
C4 C5 C6 C7 4.4(7)
N5 C5 C6 C7 -175.0(5)
N6 C6 C7 C8 174.4(5)
C5 C6 C7 C8 -5.0(7)
N6 C6 C7 N7 -5.5(8)
C5 C6 C7 N7 175.1(5)
O8 N7 C7 C6 -167.8(5)
O7 N7 C7 C6 10.1(8)
O8 N7 C7 C8 12.3(7)
O7 N7 C7 C8 -169.8(5)
C6 C7 C8 N8 -175.5(5)
N7 C7 C8 N8 4.4(8)
C6 C7 C8 C0 2.7(7)
N7 C7 C8 C0 -177.4(4)
C4 C0 C8 N8 178.5(5)
N9 C0 C8 N8 -2.7(7)
C4 C0 C8 C7 0.1(8)
N9 C0 C8 C7 179.0(5)
C4 C0 N9 O10 -76.9(8)
C8 C0 N9 O10 104.2(8)
C4 C0 N9 O9 108.7(7)
C8 C0 N9 O9 -70.1(7)
